data_4036367
loop_
_publ_author_name
'Saha, Prasenjit'
'Biswas, Arnab'
'Molleti, Nagaraju'
'Singh, Vinod K.'

_publ_section_title
;
 Enantioselective Synthesis of Highly Substituted Chromans via the
 Oxa-Michael-Michael Cascade Reaction with a Bifunctional Organocatalyst.
;
_journal_issue 21
_journal_name_full 'The Journal of organic chemistry'
_journal_page_first 11115
_journal_page_last 11122
_journal_paper_doi 10.1021/acs.joc.5b01751
_journal_volume 80
_journal_year 2015
_chemical_absolute_configuration ad
_chemical_formula_moiety 'C23 H18 Cl N O4'
_chemical_formula_sum 'C23 H18 Cl N O4'
_chemical_formula_weight 407.83
_space_group_crystal_system monoclinic
_space_group_IT_number 4
_space_group_name_Hall 'P 2yb'
_space_group_name_H-M_alt 'P 1 21 1'
_atom_sites_solution_hydrogens geom
_audit_creation_method SHELXL-2014/6
_cell_angle_alpha 90
_cell_angle_beta 92.466(5)
_cell_angle_gamma 90
_cell_formula_units_Z 2
_cell_length_a 8.1242(10)
_cell_length_b 5.5478(7)
_cell_length_c 21.829(3)
_cell_measurement_temperature 296(2)
_cell_volume 983.0(2)
_computing_cell_refinement 'Bruker SAINT'
_computing_data_collection 'Bruker APEX2'
_computing_data_reduction 'Bruker SAINT'
_computing_structure_refinement 'SHELXL-2014/6 (Sheldrick, 2014)'
_computing_structure_solution 'SHELXS-97 (Sheldrick 2008)'
_diffrn_ambient_temperature 296(2)
_diffrn_measured_fraction_theta_full 0.999
_diffrn_measured_fraction_theta_max 0.999
_diffrn_measurement_device_type 'Bruker APEX-II CCD'
_diffrn_measurement_method '\f and \w scans'
_diffrn_radiation_type MoK\a
_diffrn_radiation_wavelength 0.71073
_diffrn_reflns_av_R_equivalents 0.0676
_diffrn_reflns_av_unetI/netI 0.0473
_diffrn_reflns_Laue_measured_fraction_full 0.999
_diffrn_reflns_Laue_measured_fraction_max 0.999
_diffrn_reflns_limit_h_max 10
_diffrn_reflns_limit_h_min -10
_diffrn_reflns_limit_k_max 6
_diffrn_reflns_limit_k_min -6
_diffrn_reflns_limit_l_max 27
_diffrn_reflns_limit_l_min -27
_diffrn_reflns_number 22111
_diffrn_reflns_point_group_measured_fraction_full 0.999
_diffrn_reflns_point_group_measured_fraction_max 0.999
_diffrn_reflns_theta_full 25.242
_diffrn_reflns_theta_max 26.372
_diffrn_reflns_theta_min 2.509
_diffrn_source 'fine focus sealed tube'
_exptl_absorpt_coefficient_mu 0.224
_exptl_absorpt_correction_type none
_exptl_crystal_colour colourless
_exptl_crystal_density_diffrn 1.378
_exptl_crystal_density_method 'not measured'
_exptl_crystal_description plate
_exptl_crystal_F_000 424
_exptl_crystal_size_max 0.23
_exptl_crystal_size_mid 0.20
_exptl_crystal_size_min 0.10
_refine_diff_density_max 0.182
_refine_diff_density_min -0.158
_refine_diff_density_rms 0.037
_refine_ls_abs_structure_details
;
 Flack x determined using 1162 quotients [(I+)-(I-)]/[(I+)+(I-)]
 (Parsons, Flack and Wagner, Acta Cryst. B69 (2013) 249-259).
;
_refine_ls_abs_structure_Flack 0.04(4)
_refine_ls_extinction_method none
_refine_ls_goodness_of_fit_ref 0.842
_refine_ls_hydrogen_treatment constr
_refine_ls_matrix_type full
_refine_ls_number_parameters 262
_refine_ls_number_reflns 4004
_refine_ls_number_restraints 1
_refine_ls_restrained_S_all 0.842
_refine_ls_R_factor_all 0.0618
_refine_ls_R_factor_gt 0.0395
_refine_ls_shift/su_max 0.000
_refine_ls_shift/su_mean 0.000
_refine_ls_structure_factor_coef Fsqd
_refine_ls_weighting_details 'w=1/[\s^2^(Fo^2^)+(0.1000P)^2^] where P=(Fo^2^+2Fc^2^)/3'
_refine_ls_weighting_scheme calc
_refine_ls_wR_factor_gt 0.1056
_refine_ls_wR_factor_ref 0.1219
_reflns_Friedel_coverage 0.804
_reflns_Friedel_fraction_full 0.999
_reflns_Friedel_fraction_max 0.999
_reflns_number_gt 3112
_reflns_number_total 4004
_reflns_threshold_expression 'I > 2\s(I)'
_cod_data_source_file jo5b01751_si_002.cif
_cod_data_source_block S8_a
_cod_original_cell_volume 982.9(2)
_cod_original_sg_symbol_H-M 'P 21'
_cod_database_code 4036367
_shelx_space_group_comment
;
The symmetry employed for this shelxl refinement is uniquely defined
by the following loop, which should always be used as a source of
symmetry information in preference to the above space-group names.
They are only intended as comments.
;
_shelxl_version_number 2014/6

loop_
_space_group_symop_operation_xyz
'x, y, z'
'-x, y+1/2, -z'

loop_
_atom_site_label
_atom_site_type_symbol
_atom_site_fract_x
_atom_site_fract_y
_atom_site_fract_z
_atom_site_U_iso_or_equiv
_atom_site_adp_type
_atom_site_occupancy
_atom_site_site_symmetry_order
_atom_site_calc_flag
_atom_site_refinement_flags_posn
_atom_site_refinement_flags_adp
Cl1 Cl 0.98511(12) 1.1074(2) 0.14144(5) 0.0674(3) Uani 1 1 d . .
O3 O 0.9131(3) 0.4687(5) 0.35178(10) 0.0482(6) Uani 1 1 d . .
O4 O 0.4260(3) 0.7355(5) 0.18039(11) 0.0543(7) Uani 1 1 d . .
N1 N 0.5011(3) 0.1948(6) 0.32943(12) 0.0418(7) Uani 1 1 d . .
O2 O 0.3925(3) 0.3361(6) 0.34043(14) 0.0708(9) Uani 1 1 d . .
C10 C 0.7622(4) 0.2524(6) 0.42398(14) 0.0360(7) Uani 1 1 d . .
O1 O 0.4866(4) -0.0214(6) 0.33314(15) 0.0714(8) Uani 1 1 d . .
C008 C 0.4547(4) 0.5324(6) 0.16376(14) 0.0364(7) Uani 1 1 d . .
C6 C 0.8190(4) 0.7813(6) 0.20646(14) 0.0408(8) Uani 1 1 d . .
H6 H 0.7343 0.7989 0.1754 0.049 Uiso 1 1 calc R U
C9 C 0.7492(3) 0.4100(6) 0.36886(13) 0.0364(7) Uani 1 1 d . .
H9 H 0.6903 0.5618 0.3794 0.044 Uiso 1 1 calc R U
C19 C 0.3792(4) 0.4378(6) 0.10515(14) 0.0376(7) Uani 1 1 d . .
C8 C 0.6635(4) 0.2966(6) 0.31152(13) 0.0354(7) Uani 1 1 d . .
H8 H 0.7338 0.1637 0.2961 0.042 Uiso 1 1 calc R U
C4 C 0.9236(4) 0.6088(7) 0.30018(14) 0.0405(7) Uani 1 1 d . .
C00E C 0.5723(4) 0.3695(6) 0.20096(14) 0.0386(7) Uani 1 1 d . .
H00A H 0.6673 0.3294 0.1759 0.046 Uiso 1 1 calc R U
H00B H 0.5150 0.2171 0.2101 0.046 Uiso 1 1 calc R U
C7 C 0.6367(4) 0.4845(6) 0.26165(13) 0.0350(7) Uani 1 1 d . .
H7 H 0.5507 0.5992 0.2753 0.042 Uiso 1 1 calc R U
C20 C 0.4274(4) 0.2220(7) 0.07949(15) 0.0470(8) Uani 1 1 d . .
H20 H 0.5083 0.1247 0.1002 0.056 Uiso 1 1 calc R U
C5 C 0.7958(4) 0.6258(6) 0.25572(13) 0.0366(7) Uani 1 1 d . .
C12 C 0.8656(4) -0.1045(7) 0.47498(17) 0.0505(9) Uani 1 1 d . .
H12 H 0.9299 -0.2475 0.4746 0.061 Uiso 1 1 calc R U
C18 C 0.2577(4) 0.5736(8) 0.07515(16) 0.0508(9) Uani 1 1 d . .
H18 H 0.2213 0.7197 0.0928 0.061 Uiso 1 1 calc R U
C15 C 0.6837(4) 0.3136(7) 0.47674(15) 0.0433(8) Uani 1 1 d . .
H15 H 0.6213 0.4583 0.4780 0.052 Uiso 1 1 calc R U
C11 C 0.8543(4) 0.0398(6) 0.42375(15) 0.0433(8) Uani 1 1 d . .
H11 H 0.9093 -0.0054 0.3880 0.052 Uiso 1 1 calc R U
C14 C 0.6954(4) 0.1657(7) 0.52775(16) 0.0505(10) Uani 1 1 d . .
H14 H 0.6412 0.2092 0.5638 0.061 Uiso 1 1 calc R U
C1 C 0.9630(4) 0.9090(7) 0.20257(15) 0.0465(8) Uani 1 1 d . .
C3 C 1.0692(4) 0.7354(8) 0.29478(17) 0.0540(9) Uani 1 1 d . .
H3 H 1.1556 0.7175 0.3251 0.065 Uiso 1 1 calc R U
C21 C 0.3576(5) 0.1481(8) 0.02355(15) 0.0555(10) Uani 1 1 d . .
H21 H 0.3921 0.0010 0.0059 0.067 Uiso 1 1 calc R U
C13 C 0.7850(4) -0.0434(7) 0.52634(17) 0.0526(9) Uani 1 1 d . .
H13 H 0.7911 -0.1461 0.5612 0.063 Uiso 1 1 calc R U
C16 C 0.2392(5) 0.2854(9) -0.00659(17) 0.0623(11) Uani 1 1 d . .
H16 H 0.1925 0.2346 -0.0451 0.075 Uiso 1 1 calc R U
C2 C 1.0894(4) 0.8863(8) 0.24607(18) 0.0569(10) Uani 1 1 d . .
H2 H 1.1891 0.9736 0.2424 0.068 Uiso 1 1 calc R U
C17 C 0.1890(5) 0.4962(10) 0.01936(18) 0.0640(11) Uani 1 1 d . .
H17 H 0.1060 0.5906 -0.0011 0.077 Uiso 1 1 calc R U

loop_
_atom_site_aniso_label
_atom_site_aniso_U_11
_atom_site_aniso_U_22
_atom_site_aniso_U_33
_atom_site_aniso_U_23
_atom_site_aniso_U_13
_atom_site_aniso_U_12
Cl1 0.0660(6) 0.0727(7) 0.0648(6) 0.0202(5) 0.0170(5) -0.0099(6)
O3 0.0368(11) 0.0615(16) 0.0456(12) 0.0107(12) -0.0061(9) -0.0052(12)
O4 0.0607(15) 0.0455(15) 0.0555(14) -0.0062(13) -0.0103(12) 0.0129(13)
N1 0.0428(15) 0.0465(18) 0.0360(14) -0.0010(13) -0.0003(11) -0.0065(14)
O2 0.0465(14) 0.072(2) 0.096(2) 0.0093(18) 0.0224(15) 0.0061(14)
C10 0.0344(15) 0.0356(17) 0.0375(16) -0.0034(14) -0.0050(12) -0.0001(13)
O1 0.078(2) 0.0462(17) 0.090(2) -0.0021(17) 0.0112(16) -0.0205(16)
C008 0.0347(15) 0.0361(19) 0.0383(16) 0.0003(14) 0.0022(13) 0.0019(13)
C6 0.0406(16) 0.046(2) 0.0364(16) -0.0028(15) 0.0033(13) -0.0006(15)
C9 0.0352(15) 0.0372(17) 0.0364(15) -0.0044(14) -0.0019(12) -0.0007(14)
C19 0.0365(15) 0.0407(19) 0.0356(15) 0.0038(14) 0.0023(12) -0.0053(14)
C8 0.0351(15) 0.0360(17) 0.0349(15) -0.0032(14) -0.0005(12) 0.0016(13)
C4 0.0357(15) 0.0450(18) 0.0410(16) -0.0021(16) 0.0031(12) 0.0004(16)
C00E 0.0420(17) 0.0382(18) 0.0351(16) -0.0026(14) -0.0029(13) 0.0024(14)
C7 0.0359(15) 0.0346(16) 0.0342(15) -0.0030(14) -0.0019(12) 0.0018(14)
C20 0.055(2) 0.045(2) 0.0403(17) -0.0003(16) -0.0007(14) 0.0011(17)
C5 0.0353(15) 0.0367(16) 0.0378(15) -0.0042(15) 0.0020(12) 0.0000(15)
C12 0.0493(19) 0.0400(19) 0.061(2) 0.0045(18) -0.0145(17) 0.0009(17)
C18 0.0455(18) 0.055(2) 0.0514(19) 0.0009(18) -0.0061(15) 0.0057(17)
C15 0.0359(16) 0.048(2) 0.0456(18) -0.0042(16) 0.0013(14) 0.0015(15)
C11 0.0476(18) 0.040(2) 0.0414(17) -0.0062(15) -0.0017(14) 0.0030(15)
C14 0.0442(18) 0.068(3) 0.0399(17) 0.0030(18) 0.0059(14) -0.0067(18)
C1 0.0461(17) 0.049(2) 0.0457(18) 0.0022(17) 0.0134(14) -0.0026(17)
C3 0.0363(17) 0.071(3) 0.055(2) 0.005(2) -0.0005(15) -0.0049(18)
C21 0.073(2) 0.052(2) 0.0412(18) -0.0075(18) 0.0014(17) -0.007(2)
C13 0.050(2) 0.057(2) 0.050(2) 0.0167(19) -0.0076(16) -0.0087(19)
C16 0.062(2) 0.080(3) 0.0434(19) -0.003(2) -0.0141(17) -0.014(2)
C2 0.0399(18) 0.069(3) 0.062(2) 0.003(2) 0.0083(16) -0.0109(19)
C17 0.052(2) 0.083(3) 0.056(2) 0.006(2) -0.0168(17) 0.010(2)

loop_
_atom_type_symbol
_atom_type_description
_atom_type_scat_dispersion_real
_atom_type_scat_dispersion_imag
_atom_type_scat_source
C C 0.0033 0.0016 'International Tables Vol C Tables 4.2.6.8 and 6.1.1.4'
H H 0.0000 0.0000 'International Tables Vol C Tables 4.2.6.8 and 6.1.1.4'
N N 0.0061 0.0033 'International Tables Vol C Tables 4.2.6.8 and 6.1.1.4'
O O 0.0106 0.0060 'International Tables Vol C Tables 4.2.6.8 and 6.1.1.4'
Cl Cl 0.1484 0.1585 'International Tables Vol C Tables 4.2.6.8 and 6.1.1.4'

loop_
_geom_angle_atom_site_label_1
_geom_angle_atom_site_label_2
_geom_angle_atom_site_label_3
_geom_angle
C4 O3 C9 115.6(2)
O1 N1 O2 123.7(3)
O1 N1 C8 118.7(3)
O2 N1 C8 117.6(3)
C15 C10 C11 118.5(3)
C15 C10 C9 120.7(3)
C11 C10 C9 120.8(3)
O4 C008 C19 120.6(3)
O4 C008 C00E 121.1(3)
C19 C008 C00E 118.3(3)
C1 C6 C5 120.6(3)
C1 C6 H6 119.7
C5 C6 H6 119.7
O3 C9 C10 108.0(2)
O3 C9 C8 105.9(2)
C10 C9 C8 115.5(3)
O3 C9 H9 109.1
C10 C9 H9 109.1
C8 C9 H9 109.1
C18 C19 C20 119.2(3)
C18 C19 C008 118.2(3)
C20 C19 C008 122.6(3)
N1 C8 C7 110.2(2)
N1 C8 C9 108.3(2)
C7 C8 C9 110.4(2)
N1 C8 H8 109.3
C7 C8 H8 109.3
C9 C8 H8 109.3
O3 C4 C3 116.1(3)
O3 C4 C5 122.6(3)
C3 C4 C5 121.3(3)
C008 C00E C7 113.2(3)
C008 C00E H00A 108.9
C7 C00E H00A 108.9
C008 C00E H00B 108.9
C7 C00E H00B 108.9
H00A C00E H00B 107.7
C8 C7 C5 108.6(2)
C8 C7 C00E 111.4(3)
C5 C7 C00E 113.5(2)
C8 C7 H7 107.7
C5 C7 H7 107.7
C00E C7 H7 107.7
C19 C20 C21 120.0(4)
C19 C20 H20 120.0
C21 C20 H20 120.0
C4 C5 C6 117.2(3)
C4 C5 C7 121.0(3)
C6 C5 C7 121.8(3)
C13 C12 C11 120.4(3)
C13 C12 H12 119.8
C11 C12 H12 119.8
C19 C18 C17 119.9(4)
C19 C18 H18 120.0
C17 C18 H18 120.0
C10 C15 C14 120.5(3)
C10 C15 H15 119.8
C14 C15 H15 119.8
C12 C11 C10 120.4(3)
C12 C11 H11 119.8
C10 C11 H11 119.8
C13 C14 C15 120.1(3)
C13 C14 H14 119.9
C15 C14 H14 119.9
C6 C1 C2 121.6(3)
C6 C1 Cl1 119.2(3)
C2 C1 Cl1 119.2(3)
C2 C3 C4 120.5(3)
C2 C3 H3 119.7
C4 C3 H3 119.7
C16 C21 C20 120.7(4)
C16 C21 H21 119.7
C20 C21 H21 119.7
C12 C13 C14 120.2(3)
C12 C13 H13 119.9
C14 C13 H13 119.9
C17 C16 C21 119.4(3)
C17 C16 H16 120.3
C21 C16 H16 120.3
C3 C2 C1 118.8(3)
C3 C2 H2 120.6
C1 C2 H2 120.6
C16 C17 C18 120.8(4)
C16 C17 H17 119.6
C18 C17 H17 119.6

loop_
_geom_bond_atom_site_label_1
_geom_bond_atom_site_label_2
_geom_bond_distance
Cl1 C1 1.745(4)
O3 C4 1.374(4)
O3 C9 1.436(4)
O4 C008 1.209(4)
N1 O1 1.208(4)
N1 O2 1.212(4)
N1 C8 1.502(4)
C10 C15 1.382(5)
C10 C11 1.397(5)
C10 C9 1.487(4)
C008 C19 1.490(4)
C008 C00E 1.524(4)
C6 C1 1.373(5)
C6 C5 1.398(5)
C6 H6 0.9500
C9 C8 1.540(4)
C9 H9 1.0000
C19 C18 1.384(5)
C19 C20 1.385(5)
C8 C7 1.516(4)
C8 H8 1.0000
C4 C3 1.385(5)
C4 C5 1.394(4)
C00E C7 1.541(4)
C00E H00A 0.9900
C00E H00B 0.9900
C7 C5 1.522(4)
C7 H7 1.0000
C20 C21 1.386(5)
C20 H20 0.9500
C12 C13 1.365(5)
C12 C11 1.375(5)
C12 H12 0.9500
C18 C17 1.386(5)
C18 H18 0.9500
C15 C14 1.383(5)
C15 H15 0.9500
C11 H11 0.9500
C14 C13 1.371(6)
C14 H14 0.9500
C1 C2 1.374(5)
C3 C2 1.368(6)
C3 H3 0.9500
C21 C16 1.372(6)
C21 H21 0.9500
C13 H13 0.9500
C16 C17 1.370(7)
C16 H16 0.9500
C2 H2 0.9500
C17 H17 0.9500
